data_1564066
loop_
_publ_author_name
'Zou, Xiaoyan'
'Du, Chenyu'
'Dong, Yanping'
'Li, Guangming'

_publ_section_title
;
 Luminescence and structure of a family of salen type dinuclear lanthanide
 complexes
;
_journal_name_full 'Inorganica Chimica Acta'
_journal_page_first 119860
_journal_paper_doi 10.1016/j.ica.2020.119860
_journal_volume 512
_journal_year 2020
_chemical_formula_sum 'C48 H60 Cl4 F12 N4 O16 P2 Tb2'
_chemical_formula_weight 1698.58
_space_group_crystal_system triclinic
_space_group_IT_number 2
_space_group_name_Hall '-P 1'
_space_group_name_H-M_alt 'P -1'
_atom_sites_solution_hydrogens mixed
_audit_creation_method SHELXL-2014/7
_cell_angle_alpha 70.44(3)
_cell_angle_beta 81.52(3)
_cell_angle_gamma 79.34(3)
_cell_formula_units_Z 1
_cell_length_a 8.0876(16)
_cell_length_b 13.981(3)
_cell_length_c 17.126(3)
_cell_measurement_reflns_used 13818
_cell_measurement_temperature 293(2)
_cell_measurement_theta_max 27.52
_cell_measurement_theta_min 3.13
_cell_volume 1785.6(7)
_computing_cell_refinement 'CrysAlis PRO (Agilent, 2011)'
_computing_data_collection 'CrysAlis PRO (Agilent, 2011)'
_computing_data_reduction 'CrysAlis PRO (Agilent, 2011)'
_computing_molecular_graphics 'Bruker SHELXTL'
_computing_publication_material 'Bruker SHELXTL'
_computing_structure_refinement 'SHELXL-2014/7 (Sheldrick, 2014)'
_computing_structure_solution 'SHELXL-2014/7 (Sheldrick, 2014)'
_diffrn_ambient_temperature 293(2)
_diffrn_detector_area_resol_mean 16.1954
_diffrn_measured_fraction_theta_full 0.974
_diffrn_measured_fraction_theta_max 0.955
_diffrn_measurement_device_type 'Xcalibur, Eos'
_diffrn_measurement_method 'phi and omega scans'
_diffrn_radiation_type MoK\a
_diffrn_radiation_wavelength 0.71073
_diffrn_reflns_av_R_equivalents 0.0379
_diffrn_reflns_av_unetI/netI 0.0527
_diffrn_reflns_Laue_measured_fraction_full 0.974
_diffrn_reflns_Laue_measured_fraction_max 0.955
_diffrn_reflns_limit_h_max 10
_diffrn_reflns_limit_h_min -10
_diffrn_reflns_limit_k_max 18
_diffrn_reflns_limit_k_min -17
_diffrn_reflns_limit_l_max 22
_diffrn_reflns_limit_l_min -22
_diffrn_reflns_number 16329
_diffrn_reflns_point_group_measured_fraction_full 0.974
_diffrn_reflns_point_group_measured_fraction_max 0.955
_diffrn_reflns_theta_full 26.000
_diffrn_reflns_theta_max 27.564
_diffrn_reflns_theta_min 3.126
_diffrn_source 'Enhance (Mo) X-ray Source'
_exptl_absorpt_coefficient_mu 2.248
_exptl_absorpt_correction_type none
_exptl_crystal_colour colorless
_exptl_crystal_density_diffrn 1.580
_exptl_crystal_description block
_exptl_crystal_F_000 840
_exptl_crystal_size_max 0.415
_exptl_crystal_size_mid 0.381
_exptl_crystal_size_min 0.330
_refine_diff_density_max 1.207
_refine_diff_density_min -0.550
_refine_diff_density_rms 0.137
_refine_ls_extinction_coef .
_refine_ls_extinction_method none
_refine_ls_goodness_of_fit_ref 1.066
_refine_ls_hydrogen_treatment mixed
_refine_ls_matrix_type full
_refine_ls_number_parameters 403
_refine_ls_number_reflns 7908
_refine_ls_number_restraints 12
_refine_ls_restrained_S_all 1.072
_refine_ls_R_factor_all 0.0659
_refine_ls_R_factor_gt 0.0532
_refine_ls_shift/su_max 0.045
_refine_ls_shift/su_mean 0.002
_refine_ls_structure_factor_coef Fsqd
_refine_ls_weighting_details 'w=1/[\s^2^(Fo^2^)+(0.1015P)^2^+0.0815P] where P=(Fo^2^+2Fc^2^)/3'
_refine_ls_weighting_scheme calc
_refine_ls_wR_factor_gt 0.1470
_refine_ls_wR_factor_ref 0.1607
_reflns_Friedel_coverage 0.000
_reflns_Friedel_fraction_full .
_reflns_Friedel_fraction_max .
_reflns_number_gt 6407
_reflns_number_total 7908
_reflns_threshold_expression 'I > 2\s(I)'
_cod_data_source_file 1-5.cif
_cod_data_source_block 5
_cod_database_code 1564066
_shelx_shelxl_version_number 2014/7
_shelx_space_group_comment
;
The symmetry employed for this shelxl refinement is uniquely defined
by the following loop, which should always be used as a source of
symmetry information in preference to the above space-group names.
They are only intended as comments.
;
_shelx_estimated_absorpt_t_min 0.456
_shelx_estimated_absorpt_t_max 0.524

loop_
_space_group_symop_operation_xyz
'x, y, z'
'-x, -y, -z'

loop_
_atom_site_label
_atom_site_type_symbol
_atom_site_fract_x
_atom_site_fract_y
_atom_site_fract_z
_atom_site_U_iso_or_equiv
_atom_site_adp_type
_atom_site_occupancy
_atom_site_site_symmetry_order
_atom_site_calc_flag
_atom_site_refinement_flags_posn
_atom_site_refinement_flags_adp
_atom_site_refinement_flags_occupancy
_atom_site_disorder_assembly
_atom_site_disorder_group
C1 C 0.4077(9) 0.4126(5) 0.2341(4) 0.0703(16) Uani 1 1 d . . . . .
C2 C 0.4410(10) 0.3696(6) 0.1710(5) 0.0822(19) Uani 1 1 d . . . . .
H2 H 0.5015 0.3040 0.1800 0.099 Uiso 1 1 calc R U . . .
C3 C 0.3838(12) 0.4245(8) 0.0945(5) 0.093(2) Uani 1 1 d . . . . .
H3 H 0.4034 0.3949 0.0522 0.111 Uiso 1 1 calc R U . . .
C4 C 0.3009(12) 0.5195(7) 0.0802(5) 0.087(2) Uani 1 1 d . . . . .
H4 H 0.2670 0.5557 0.0274 0.105 Uiso 1 1 calc R U . . .
C5 C 0.2631(9) 0.5664(5) 0.1428(4) 0.0680(16) Uani 1 1 d . . . . .
C6 C 0.3161(8) 0.5104(5) 0.2232(4) 0.0614(14) Uani 1 1 d . . . . .
C7 C 0.1753(10) 0.6662(6) 0.1282(4) 0.0780(19) Uani 1 1 d . . . . .
H7 H 0.1463 0.7023 0.0745 0.094 Uiso 1 1 calc R U . . .
C8 C 0.0434(11) 0.8147(6) 0.1704(6) 0.092(2) Uani 1 1 d . . . . .
H8A H -0.0766 0.8125 0.1851 0.110 Uiso 1 1 calc R U . . .
H8B H 0.0598 0.8539 0.1119 0.110 Uiso 1 1 calc R U . . .
C9 C 0.1074(10) 0.8672(6) 0.2224(5) 0.0795(18) Uani 1 1 d . . . . .
H9A H 0.0249 0.9261 0.2255 0.095 Uiso 1 1 calc R U . . .
H9B H 0.1150 0.8200 0.2785 0.095 Uiso 1 1 calc R U . . .
C10 C 0.2745(11) 0.9023(6) 0.1906(6) 0.090(2) Uani 1 1 d . . . . .
H10A H 0.2712 0.9448 0.1328 0.108 Uiso 1 1 calc R U . . .
H10B H 0.2970 0.9439 0.2221 0.108 Uiso 1 1 calc R U . . .
C11 C 0.5096(10) 0.8036(6) 0.1366(5) 0.080(2) Uani 1 1 d . . . . .
H11 H 0.5023 0.8550 0.0854 0.096 Uiso 1 1 calc R U . . .
C12 C 0.6342(9) 0.7142(6) 0.1410(4) 0.0740(18) Uani 1 1 d . . . . .
C13 C 0.7338(10) 0.7035(8) 0.0687(5) 0.086(2) Uani 1 1 d . . . . .
H13 H 0.7276 0.7573 0.0189 0.103 Uiso 1 1 calc R U . . .
C14 C 0.8346(12) 0.6182(10) 0.0716(5) 0.107(3) Uani 1 1 d . . . . .
H14 H 0.8982 0.6123 0.0231 0.128 Uiso 1 1 calc R U . . .
C15 C 0.8512(11) 0.5322(7) 0.1477(6) 0.093(2) Uani 1 1 d . . . . .
H15 H 0.9229 0.4718 0.1485 0.111 Uiso 1 1 calc R U . . .
C16 C 0.7580(10) 0.5433(6) 0.2180(5) 0.0792(19) Uani 1 1 d . . . . .
C17 C 0.6460(8) 0.6339(5) 0.2180(4) 0.0641(14) Uani 1 1 d . . . . .
C18 C 0.8891(18) 0.3884(9) 0.3066(9) 0.203(9) Uani 1 1 d . . . . .
H18A H 0.8561 0.3272 0.3021 0.304 Uiso 1 1 d R U . . .
H18B H 0.9242 0.3742 0.3617 0.304 Uiso 1 1 d R U . . .
H18C H 0.9817 0.4085 0.2660 0.304 Uiso 1 1 d R U . . .
C19 C 0.515(2) 0.2580(8) 0.3404(9) 0.179(6) Uani 1 1 d . U . . .
H19A H 0.4593 0.2258 0.3123 0.268 Uiso 1 1 calc R U . . .
H19B H 0.4884 0.2305 0.3994 0.268 Uiso 1 1 calc R U . . .
H19C H 0.6352 0.2450 0.3275 0.268 Uiso 1 1 calc R U . . .
C20 C 0.2318(8) 0.4141(5) 0.5299(4) 0.0695(17) Uani 1 1 d . . . . .
C21 C 0.1096(11) 0.3759(9) 0.6015(5) 0.107(3) Uani 1 1 d . . . . .
H21A H 0.1643 0.3542 0.6519 0.160 Uiso 1 1 calc R U . . .
H21B H 0.0673 0.3188 0.5961 0.160 Uiso 1 1 calc R U . . .
H21C H 0.0175 0.4296 0.6032 0.160 Uiso 1 1 calc R U . . .
C22 C 0.3038(9) 0.6912(5) 0.4701(4) 0.0701(16) Uani 1 1 d . . . . .
C23 C 0.1868(19) 0.7916(8) 0.4596(7) 0.144(5) Uani 1 1 d . . . . .
H23A H 0.0716 0.7794 0.4674 0.217 Uiso 1 1 calc R U . . .
H23B H 0.2092 0.8379 0.4047 0.217 Uiso 1 1 calc R U . . .
H23C H 0.2052 0.8213 0.5001 0.217 Uiso 1 1 calc R U . . .
Tb1 Tb 0.46413(3) 0.49957(2) 0.39196(2) 0.05451(12) Uani 1 1 d . . . . .
F1 F 0.4935(12) 0.0871(9) 0.0955(11) 0.280(9) Uani 1 1 d . . . . .
F2 F 0.6863(12) -0.0246(5) 0.1602(7) 0.177(4) Uani 1 1 d . . . . .
F3 F 0.8706(12) 0.0732(8) 0.0929(8) 0.206(4) Uani 1 1 d . . . . .
F4 F 0.6636(15) 0.1956(7) 0.0388(8) 0.237(6) Uani 1 1 d . . . . .
F5 F 0.696(2) 0.0498(14) 0.0287(9) 0.305(9) Uani 1 1 d . . . . .
F6 F 0.664(2) 0.1266(8) 0.1739(7) 0.281(8) Uani 1 1 d . . . . .
N1 N 0.1320(8) 0.7113(4) 0.1840(4) 0.0734(14) Uani 1 1 d D . . . .
H101 H 0.171(11) 0.669(6) 0.232(3) 0.110 Uiso 1 1 d D U . . .
N2 N 0.4106(9) 0.8170(5) 0.1968(4) 0.0776(16) Uani 1 1 d D . . . .
H201 H 0.450(12) 0.801(7) 0.247(3) 0.116 Uiso 1 1 d D U . . .
O1 O 0.2837(7) 0.5478(3) 0.2852(3) 0.0707(11) Uani 1 1 d . . . . .
O2 O 0.4596(8) 0.3664(4) 0.3136(3) 0.0873(16) Uani 1 1 d . . . . .
O3 O 0.5599(6) 0.6398(4) 0.2850(3) 0.0748(12) Uani 1 1 d . . . . .
O4 O 0.7580(8) 0.4698(4) 0.2946(4) 0.0976(17) Uani 1 1 d . . . . .
O5 O 0.2229(7) 0.4097(5) 0.4592(3) 0.0881(16) Uani 1 1 d . . . . .
O6 O 0.3498(5) 0.4571(3) 0.5400(3) 0.0596(9) Uani 1 1 d . . . . .
O7 O 0.3102(5) 0.6507(3) 0.4143(3) 0.0632(10) Uani 1 1 d . . . . .
O8 O 0.3794(6) 0.6546(3) 0.5351(3) 0.0673(11) Uani 1 1 d . . . . .
P1 P 0.6771(4) 0.08895(19) 0.10068(17) 0.0991(7) Uani 1 1 d . . . . .
Cl1 Cl 0.9937(19) 0.7358(11) 0.8577(10) 0.265(6) Uiso 0.5 1 d D . P . .
Cl2 Cl 0.915(3) 0.8865(18) 0.6882(11) 0.368(10) Uiso 0.5 1 d D . P . .
Cl3 Cl 0.3771(16) 0.1508(9) 0.6263(8) 0.223(5) Uiso 0.5 1 d D . P . .
Cl4 Cl 0.248(2) 0.0161(14) 0.5674(11) 0.310(8) Uiso 0.5 1 d D . P . .
C24 C 0.892(4) 0.8349(19) 0.7903(11) 0.190(13) Uiso 0.5 1 d D . P . .
H24A H 0.8934 0.8916 0.8106 0.227 Uiso 0.5 1 calc R U P . .
H24B H 0.7755 0.8216 0.8017 0.227 Uiso 0.5 1 calc R U P . .
C25 C 0.365(3) 0.0321(10) 0.6323(13) 0.151(10) Uiso 0.5 1 d D . P . .
H25A H 0.3205 -0.0029 0.6885 0.181 Uiso 0.5 1 calc R U P . .
H25B H 0.4783 -0.0022 0.6238 0.181 Uiso 0.5 1 calc R U P . .

loop_
_atom_site_aniso_label
_atom_site_aniso_U_11
_atom_site_aniso_U_22
_atom_site_aniso_U_33
_atom_site_aniso_U_23
_atom_site_aniso_U_13
_atom_site_aniso_U_12
C1 0.077(4) 0.071(3) 0.068(4) -0.025(3) -0.010(3) -0.015(3)
C2 0.083(5) 0.081(4) 0.087(5) -0.039(4) -0.012(4) 0.004(4)
C3 0.101(6) 0.114(6) 0.073(5) -0.046(5) -0.005(4) -0.012(5)
C4 0.103(6) 0.107(6) 0.054(4) -0.023(4) -0.011(4) -0.019(5)
C5 0.073(4) 0.082(4) 0.052(3) -0.017(3) -0.009(3) -0.024(3)
C6 0.071(4) 0.069(3) 0.049(3) -0.020(2) -0.003(3) -0.021(3)
C7 0.089(5) 0.084(4) 0.057(4) -0.006(3) -0.021(3) -0.022(4)
C8 0.079(5) 0.079(4) 0.105(6) -0.013(4) -0.040(5) 0.014(4)
C9 0.076(4) 0.073(4) 0.077(5) -0.018(3) -0.013(4) 0.014(3)
C10 0.087(5) 0.065(4) 0.101(6) -0.005(4) -0.028(5) 0.007(4)
C11 0.074(4) 0.078(4) 0.073(4) 0.009(3) -0.022(4) -0.023(4)
C12 0.062(4) 0.097(5) 0.057(3) -0.006(3) -0.010(3) -0.027(4)
C13 0.069(4) 0.123(6) 0.056(4) -0.016(4) 0.003(3) -0.019(5)
C14 0.082(6) 0.180(10) 0.058(4) -0.041(5) 0.007(4) -0.025(7)
C15 0.075(5) 0.107(6) 0.094(6) -0.039(5) 0.004(4) -0.002(4)
C16 0.071(4) 0.089(4) 0.069(4) -0.015(3) 0.001(3) -0.018(4)
C17 0.048(3) 0.075(3) 0.060(3) -0.009(3) -0.007(3) -0.009(3)
C18 0.165(13) 0.128(9) 0.176(13) 0.043(9) 0.088(11) 0.065(9)
C19 0.291(15) 0.091(6) 0.163(11) -0.049(7) -0.119(11) 0.044(8)
C20 0.058(3) 0.077(4) 0.062(4) -0.002(3) -0.011(3) -0.015(3)
C21 0.069(5) 0.151(8) 0.084(5) -0.002(5) -0.004(4) -0.045(5)
C22 0.078(4) 0.056(3) 0.071(4) -0.019(3) -0.021(3) 0.012(3)
C23 0.212(14) 0.105(6) 0.110(8) -0.052(6) -0.080(9) 0.077(8)
Tb1 0.05726(18) 0.05245(16) 0.04787(17) -0.01023(11) -0.00944(11) -0.00030(12)
F1 0.109(6) 0.205(10) 0.41(2) 0.072(11) -0.044(10) -0.031(7)
F2 0.185(8) 0.101(4) 0.223(10) -0.015(5) -0.063(7) 0.002(5)
F3 0.134(7) 0.187(8) 0.279(13) -0.056(8) -0.014(8) -0.017(6)
F4 0.254(12) 0.129(6) 0.233(11) 0.080(7) -0.036(9) -0.045(7)
F5 0.36(2) 0.38(2) 0.215(13) -0.187(14) -0.125(13) 0.082(16)
F6 0.52(3) 0.177(9) 0.142(8) -0.082(7) -0.033(11) 0.027(12)
N1 0.073(4) 0.068(3) 0.074(4) -0.015(3) -0.026(3) 0.000(3)
N2 0.083(4) 0.067(3) 0.069(4) -0.001(3) -0.007(3) -0.016(3)
O1 0.089(3) 0.067(2) 0.056(2) -0.0220(18) -0.024(2) 0.006(2)
O2 0.124(5) 0.061(2) 0.080(3) -0.027(2) -0.037(3) 0.008(3)
O3 0.076(3) 0.078(3) 0.051(2) -0.0021(19) -0.001(2) -0.003(2)
O4 0.086(4) 0.081(3) 0.093(4) -0.007(3) 0.019(3) 0.009(3)
O5 0.081(3) 0.114(4) 0.070(3) -0.016(3) -0.018(3) -0.033(3)
O6 0.050(2) 0.065(2) 0.059(2) -0.0119(17) -0.0046(17) -0.0110(18)
O7 0.059(2) 0.062(2) 0.065(2) -0.0188(18) -0.0113(19) 0.0045(18)
O8 0.076(3) 0.058(2) 0.064(3) -0.0170(18) -0.020(2) 0.007(2)
P1 0.0988(17) 0.0953(14) 0.0866(15) -0.0104(11) -0.0275(13) 0.0072(12)

loop_
_atom_type_symbol
_atom_type_description
_atom_type_scat_dispersion_real
_atom_type_scat_dispersion_imag
_atom_type_scat_source
C C 0.0033 0.0016 'International Tables Vol C Tables 4.2.6.8 and 6.1.1.4'
H H 0.0000 0.0000 'International Tables Vol C Tables 4.2.6.8 and 6.1.1.4'
Tb Tb -0.1723 4.1537 'International Tables Vol C Tables 4.2.6.8 and 6.1.1.4'
F F 0.0171 0.0103 'International Tables Vol C Tables 4.2.6.8 and 6.1.1.4'
N N 0.0061 0.0033 'International Tables Vol C Tables 4.2.6.8 and 6.1.1.4'
O O 0.0106 0.0060 'International Tables Vol C Tables 4.2.6.8 and 6.1.1.4'
P P 0.1023 0.0942 'International Tables Vol C Tables 4.2.6.8 and 6.1.1.4'
Cl Cl 0.1484 0.1585 'International Tables Vol C Tables 4.2.6.8 and 6.1.1.4'

loop_
_geom_angle_atom_site_label_1
_geom_angle_atom_site_label_2
_geom_angle_atom_site_label_3
_geom_angle
_geom_angle_site_symmetry_1
_geom_angle_site_symmetry_3
C2 C1 O2 125.3(7) . .
C2 C1 C6 122.0(7) . .
O2 C1 C6 112.7(6) . .
C1 C2 C3 119.3(8) . .
C1 C2 H2 120.3 . .
C3 C2 H2 120.3 . .
C4 C3 C2 120.9(8) . .
C4 C3 H3 119.5 . .
C2 C3 H3 119.5 . .
C3 C4 C5 121.8(8) . .
C3 C4 H4 119.1 . .
C5 C4 H4 119.1 . .
C7 C5 C4 122.0(7) . .
C7 C5 C6 119.4(6) . .
C4 C5 C6 118.6(7) . .
O1 C6 C1 120.2(6) . .
O1 C6 C5 122.4(6) . .
C1 C6 C5 117.4(6) . .
N1 C7 C5 124.5(6) . .
N1 C7 H7 117.7 . .
C5 C7 H7 117.7 . .
N1 C8 C9 110.9(6) . .
N1 C8 H8A 109.5 . .
C9 C8 H8A 109.5 . .
N1 C8 H8B 109.5 . .
C9 C8 H8B 109.5 . .
H8A C8 H8B 108.0 . .
C10 C9 C8 114.9(8) . .
C10 C9 H9A 108.5 . .
C8 C9 H9A 108.5 . .
C10 C9 H9B 108.5 . .
C8 C9 H9B 108.5 . .
H9A C9 H9B 107.5 . .
N2 C10 C9 112.2(6) . .
N2 C10 H10A 109.2 . .
C9 C10 H10A 109.2 . .
N2 C10 H10B 109.2 . .
C9 C10 H10B 109.2 . .
H10A C10 H10B 107.9 . .
N2 C11 C12 124.6(6) . .
N2 C11 H11 117.7 . .
C12 C11 H11 117.7 . .
C13 C12 C17 120.5(8) . .
C13 C12 C11 120.5(7) . .
C17 C12 C11 118.8(7) . .
C14 C13 C12 120.1(8) . .
C14 C13 H13 119.9 . .
C12 C13 H13 119.9 . .
C13 C14 C15 122.4(8) . .
C13 C14 H14 118.8 . .
C15 C14 H14 118.8 . .
C16 C15 C14 117.6(9) . .
C16 C15 H15 121.2 . .
C14 C15 H15 121.2 . .
C15 C16 O4 125.1(8) . .
C15 C16 C17 122.2(7) . .
O4 C16 C17 112.7(7) . .
O3 C17 C16 119.8(6) . .
O3 C17 C12 123.1(7) . .
C16 C17 C12 117.2(7) . .
O4 C18 H18A 112.4 . .
O4 C18 H18B 107.5 . .
H18A C18 H18B 109.8 . .
O4 C18 H18C 108.7 . .
H18A C18 H18C 109.3 . .
H18B C18 H18C 109.0 . .
O2 C19 H19A 109.5 . .
O2 C19 H19B 109.5 . .
H19A C19 H19B 109.5 . .
O2 C19 H19C 109.5 . .
H19A C19 H19C 109.5 . .
H19B C19 H19C 109.5 . .
O5 C20 O6 118.3(6) . .
O5 C20 C21 123.3(6) . .
O6 C20 C21 118.3(7) . .
O5 C20 Tb1 58.4(3) . .
O6 C20 Tb1 59.9(3) . .
C21 C20 Tb1 176.8(7) . .
C20 C21 H21A 109.5 . .
C20 C21 H21B 109.5 . .
H21A C21 H21B 109.5 . .
C20 C21 H21C 109.5 . .
H21A C21 H21C 109.5 . .
H21B C21 H21C 109.5 . .
O7 C22 O8 126.5(6) . .
O7 C22 C23 116.4(6) . .
O8 C22 C23 117.0(7) . .
C22 C23 H23A 109.5 . .
C22 C23 H23B 109.5 . .
H23A C23 H23B 109.5 . .
C22 C23 H23C 109.5 . .
H23A C23 H23C 109.5 . .
H23B C23 H23C 109.5 . .
O6 Tb1 O8 73.80(14) 2_666 2_666
O6 Tb1 O1 149.26(15) 2_666 .
O8 Tb1 O1 134.55(15) 2_666 .
O6 Tb1 O3 79.67(15) 2_666 .
O8 Tb1 O3 128.73(18) 2_666 .
O1 Tb1 O3 72.33(17) . .
O6 Tb1 O7 78.65(15) 2_666 .
O8 Tb1 O7 139.66(15) 2_666 .
O1 Tb1 O7 81.06(15) . .
O3 Tb1 O7 72.60(17) . .
O6 Tb1 O5 125.32(15) 2_666 .
O8 Tb1 O5 83.37(19) 2_666 .
O1 Tb1 O5 76.95(17) . .
O3 Tb1 O5 146.24(18) . .
O7 Tb1 O5 89.26(19) . .
O6 Tb1 O6 73.53(14) 2_666 .
O8 Tb1 O6 72.61(16) 2_666 .
O1 Tb1 O6 121.02(16) . .
O3 Tb1 O6 138.63(16) . .
O7 Tb1 O6 71.65(15) . .
O5 Tb1 O6 52.20(15) . .
O6 Tb1 O2 138.61(18) 2_666 .
O8 Tb1 O2 73.03(15) 2_666 .
O1 Tb1 O2 62.33(16) . .
O3 Tb1 O2 102.86(18) . .
O7 Tb1 O2 142.13(16) . .
O5 Tb1 O2 74.1(2) . .
O6 Tb1 O2 118.13(16) . .
O6 Tb1 O4 80.25(19) 2_666 .
O8 Tb1 O4 72.45(17) 2_666 .
O1 Tb1 O4 96.20(19) . .
O3 Tb1 O4 60.21(17) . .
O7 Tb1 O4 130.88(16) . .
O5 Tb1 O4 138.3(2) . .
O6 Tb1 O4 140.85(16) . .
O2 Tb1 O4 66.6(2) . .
O6 Tb1 C20 99.87(17) 2_666 .
O8 Tb1 C20 76.95(19) 2_666 .
O1 Tb1 C20 98.82(18) . .
O3 Tb1 C20 151.6(2) . .
O7 Tb1 C20 79.44(19) . .
O5 Tb1 C20 25.70(18) . .
O6 Tb1 C20 26.51(16) . .
O2 Tb1 C20 96.1(2) . .
O4 Tb1 C20 148.10(19) . .
O6 Tb1 Tb1 38.31(10) 2_666 2_666
O8 Tb1 Tb1 68.84(11) 2_666 2_666
O1 Tb1 Tb1 148.21(13) . 2_666
O3 Tb1 Tb1 112.17(13) . 2_666
O7 Tb1 Tb1 71.23(11) . 2_666
O5 Tb1 Tb1 87.21(12) . 2_666
O6 Tb1 Tb1 35.21(9) . 2_666
O2 Tb1 Tb1 139.10(11) . 2_666
O4 Tb1 Tb1 113.55(15) . 2_666
C20 Tb1 Tb1 61.61(13) . 2_666
C7 N1 C8 125.7(7) . .
C7 N1 H101 108(6) . .
C8 N1 H101 126(6) . .
C11 N2 C10 124.5(7) . .
C11 N2 H201 119(7) . .
C10 N2 H201 107(7) . .
C6 O1 Tb1 121.8(4) . .
C1 O2 C19 118.5(7) . .
C1 O2 Tb1 112.9(4) . .
C19 O2 Tb1 128.3(6) . .
C17 O3 Tb1 124.6(4) . .
C16 O4 C18 117.4(8) . .
C16 O4 Tb1 111.2(5) . .
C18 O4 Tb1 130.8(6) . .
C20 O5 Tb1 95.9(4) . .
C20 O6 Tb1 158.9(4) . 2_666
C20 O6 Tb1 93.6(4) . .
Tb1 O6 Tb1 106.48(14) 2_666 .
C22 O7 Tb1 133.6(4) . .
C22 O8 Tb1 138.7(4) . 2_666
F5 P1 F6 177.9(9) . .
F5 P1 F1 81.4(9) . .
F6 P1 F1 100.6(10) . .
F5 P1 F4 87.4(9) . .
F6 P1 F4 93.5(7) . .
F1 P1 F4 89.8(6) . .
F5 P1 F3 85.2(9) . .
F6 P1 F3 92.9(9) . .
F1 P1 F3 165.9(9) . .
F4 P1 F3 93.8(6) . .
F5 P1 F2 88.8(8) . .
F6 P1 F2 90.4(6) . .
F1 P1 F2 87.8(5) . .
F4 P1 F2 175.8(7) . .
F3 P1 F2 87.7(5) . .
Cl1 C24 Cl2 134(2) . .
Cl1 C24 H24A 103.7 . .
Cl2 C24 H24A 103.7 . .
Cl1 C24 H24B 103.7 . .
Cl2 C24 H24B 103.7 . .
H24A C24 H24B 105.3 . .
Cl3 C25 Cl4 117.5(13) . .
Cl3 C25 H25A 107.9 . .
Cl4 C25 H25A 107.9 . .
Cl3 C25 H25B 107.9 . .
Cl4 C25 H25B 107.9 . .
H25A C25 H25B 107.2 . .

loop_
_geom_bond_atom_site_label_1
_geom_bond_atom_site_label_2
_geom_bond_distance
_geom_bond_site_symmetry_2
C1 C2 1.374(10) .
C1 O2 1.388(8) .
C1 C6 1.396(10) .
C2 C3 1.377(12) .
C2 H2 0.9300 .
C3 C4 1.332(13) .
C3 H3 0.9300 .
C4 C5 1.404(11) .
C4 H4 0.9300 .
C5 C7 1.402(11) .
C5 C6 1.423(8) .
C6 O1 1.308(7) .
C7 N1 1.287(10) .
C7 H7 0.9300 .
C8 N1 1.448(9) .
C8 C9 1.521(11) .
C8 H8A 0.9700 .
C8 H8B 0.9700 .
C9 C10 1.488(12) .
C9 H9A 0.9700 .
C9 H9B 0.9700 .
C10 N2 1.451(10) .
C10 H10A 0.9700 .
C10 H10B 0.9700 .
C11 N2 1.253(11) .
C11 C12 1.441(12) .
C11 H11 0.9300 .
C12 C13 1.410(11) .
C12 C17 1.420(8) .
C13 C14 1.304(14) .
C13 H13 0.9300 .
C14 C15 1.451(13) .
C14 H14 0.9300 .
C15 C16 1.362(12) .
C15 H15 0.9300 .
C16 O4 1.369(9) .
C16 C17 1.414(11) .
C17 O3 1.272(8) .
C18 O4 1.386(12) .
C18 H18A 0.9712 .
C18 H18B 0.9703 .
C18 H18C 0.9581 .
C19 O2 1.433(11) .
C19 H19A 0.9600 .
C19 H19B 0.9600 .
C19 H19C 0.9600 .
C20 O5 1.246(9) .
C20 O6 1.278(7) .
C20 C21 1.471(10) .
C20 Tb1 2.858(7) .
C21 H21A 0.9600 .
C21 H21B 0.9600 .
C21 H21C 0.9600 .
C22 O7 1.254(8) .
C22 O8 1.256(7) .
C22 C23 1.513(11) .
C23 H23A 0.9600 .
C23 H23B 0.9600 .
C23 H23C 0.9600 .
Tb1 O6 2.305(4) 2_666
Tb1 O8 2.338(4) 2_666
Tb1 O1 2.350(4) .
Tb1 O3 2.354(4) .
Tb1 O7 2.364(4) .
Tb1 O5 2.447(5) .
Tb1 O6 2.478(4) .
Tb1 O2 2.642(5) .
Tb1 O4 2.745(6) .
Tb1 Tb1 3.8336(9) 2_666
F1 P1 1.506(9) .
F2 P1 1.568(7) .
F3 P1 1.532(10) .
F4 P1 1.508(7) .
F5 P1 1.486(11) .
F6 P1 1.498(10) .
N1 H101 0.899(10) .
N2 H201 0.898(10) .
O6 Tb1 2.305(4) 2_666
O8 Tb1 2.338(4) 2_666
Cl1 C24 1.6497(12) .
Cl2 C24 1.6501(11) .
Cl3 C25 1.6497(11) .
Cl4 C25 1.6497(11) .
C24 H24A 0.9700 .
C24 H24B 0.9700 .
C25 H25A 0.9700 .
C25 H25B 0.9700 .

loop_
_geom_hbond_atom_site_label_D
_geom_hbond_atom_site_label_H
_geom_hbond_atom_site_label_A
_geom_hbond_distance_DH
_geom_hbond_distance_HA
_geom_hbond_distance_DA
_geom_hbond_angle_DHA
_geom_hbond_site_symmetry_A
N1 H101 O1 0.899(10) 1.78(5) 2.583(7) 147(9) .
N2 H201 O3 0.898(10) 2.18(10) 2.609(8) 109(7) .
